data_2224276
loop_
_publ_author_name
'Haider, Zeeshan'
'Khan, Islam Ullah'
'Zia-ur-Rehman, Muhammad'
'Arshad, Muhammad Nadeem'

_publ_section_title
;
 <i>N</i>-Cyclohexyl-<i>N</i>-propylbenzenesulfonamide
;
_journal_coeditor_code HG2581
_journal_issue 12
_journal_name_full 'Acta Crystallographica Section E'
_journal_page_first o3165
_journal_paper_doi 10.1107/S1600536809046650
_journal_volume 65
_journal_year 2009
_chemical_formula_iupac 'C15 H23 N O2 S'
_chemical_formula_moiety 'C15 H23 N O2 S'
_chemical_formula_sum 'C15 H23 N O2 S'
_chemical_formula_weight 281.40
_chemical_name_systematic
;
<i>N</i>-Cyclohexyl-<i>N</i>-propylbenzenesulfonamide
;
_space_group_IT_number 14
_symmetry_cell_setting monoclinic
_symmetry_space_group_name_Hall '-P 2yn'
_symmetry_space_group_name_H-M 'P 1 21/n 1'
_atom_sites_solution_hydrogens geom
_atom_sites_solution_primary direct
_atom_sites_solution_secondary difmap
_audit_creation_method SHELXL-97
_cell_angle_alpha 90.00
_cell_angle_beta 90.649(2)
_cell_angle_gamma 90.00
_cell_formula_units_Z 4
_cell_length_a 8.5532(3)
_cell_length_b 11.6877(4)
_cell_length_c 15.4410(5)
_cell_measurement_reflns_used 4904
_cell_measurement_temperature 296(2)
_cell_measurement_theta_max 24.13
_cell_measurement_theta_min 2.19
_cell_volume 1543.50(9)
_computing_cell_refinement 'SAINT (Bruker, 2007)'
_computing_data_collection 'APEX2 (Bruker, 2007)'
_computing_data_reduction 'SAINT (Bruker, 2007)'
_computing_molecular_graphics 'PLATON (Spek, 2009) and Mercury (Macrae <i>et al.</i>,  2006)'
_computing_publication_material 'WinGX (Farrugia, 1999) and PLATON (Spek, 2009)'
_computing_structure_refinement 'SHELXL97 (Sheldrick, 2008)'
_computing_structure_solution 'SHELXS97 (Sheldrick, 2008)'
_diffrn_ambient_temperature 296(2)
_diffrn_measured_fraction_theta_full 0.998
_diffrn_measured_fraction_theta_max 0.998
_diffrn_measurement_device_type 'Bruker APEXII CCD area-detector'
_diffrn_measurement_method '\f and \w'
_diffrn_radiation_monochromator graphite
_diffrn_radiation_source 'fine-focus sealed tube'
_diffrn_radiation_type MoK\a
_diffrn_radiation_wavelength 0.71073
_diffrn_reflns_av_R_equivalents 0.0410
_diffrn_reflns_av_sigmaI/netI 0.0391
_diffrn_reflns_limit_h_max 11
_diffrn_reflns_limit_h_min -11
_diffrn_reflns_limit_k_max 15
_diffrn_reflns_limit_k_min -15
_diffrn_reflns_limit_l_max 18
_diffrn_reflns_limit_l_min -20
_diffrn_reflns_number 17345
_diffrn_reflns_theta_full 28.29
_diffrn_reflns_theta_max 28.29
_diffrn_reflns_theta_min 2.19
_diffrn_standards_number 0
_exptl_absorpt_coefficient_mu 0.208
_exptl_absorpt_correction_T_max 0.9498
_exptl_absorpt_correction_T_min 0.9176
_exptl_absorpt_correction_type multi-scan
_exptl_absorpt_process_details '(SADABS; Bruker, 2007)'
_exptl_crystal_colour Colourless
_exptl_crystal_density_diffrn 1.211
_exptl_crystal_density_method 'not measured'
_exptl_crystal_description Needles
_exptl_crystal_F_000 608
_exptl_crystal_size_max 0.42
_exptl_crystal_size_mid 0.31
_exptl_crystal_size_min 0.25
_refine_diff_density_max 0.289
_refine_diff_density_min -0.207
_refine_ls_extinction_method none
_refine_ls_goodness_of_fit_ref 1.034
_refine_ls_hydrogen_treatment constr
_refine_ls_matrix_type full
_refine_ls_number_parameters 173
_refine_ls_number_reflns 3839
_refine_ls_number_restraints 0
_refine_ls_restrained_S_all 1.034
_refine_ls_R_factor_all 0.0852
_refine_ls_R_factor_gt 0.0497
_refine_ls_shift/su_max 0.001
_refine_ls_shift/su_mean 0.000
_refine_ls_structure_factor_coef Fsqd
_refine_ls_weighting_details 'calc w=1/[\s^2^(Fo^2^)+(0.0648P)^2^+0.2752P] where P=(Fo^2^+2Fc^2^)/3'
_refine_ls_weighting_scheme calc
_refine_ls_wR_factor_gt 0.1229
_refine_ls_wR_factor_ref 0.1412
_reflns_number_gt 2475
_reflns_number_total 3839
_reflns_threshold_expression I>2\s(I)
_cod_data_source_file hg2581.cif
_cod_data_source_block I
_cod_original_sg_symbol_H-M 'P 21/n'
_cod_database_code 2224276
_cod_database_fobs_code 2224276

loop_
_symmetry_equiv_pos_as_xyz
'x, y, z'
'-x+1/2, y+1/2, -z+1/2'
'-x, -y, -z'
'x-1/2, -y-1/2, z-1/2'

loop_
_atom_site_type_symbol
_atom_site_label
_atom_site_fract_x
_atom_site_fract_y
_atom_site_fract_z
_atom_site_U_iso_or_equiv
_atom_site_adp_type
_atom_site_calc_flag
_atom_site_refinement_flags
_atom_site_occupancy
_atom_site_disorder_assembly
_atom_site_disorder_group
S S1 0.25538(5) 0.86234(4) 0.23201(4) 0.05546(19) Uani d . 1 . .
O O1 0.36858(17) 0.78724(15) 0.26990(10) 0.0777(5) Uani d . 1 . .
O O2 0.29533(18) 0.97863(13) 0.21357(12) 0.0803(5) Uani d . 1 . .
N N1 0.10568(17) 0.86333(13) 0.29521(10) 0.0483(4) Uani d . 1 . .
C C1 0.1958(2) 0.80108(17) 0.13244(12) 0.0480(4) Uani d . 1 . .
C C2 0.1431(3) 0.8704(2) 0.06558(16) 0.0702(6) Uani d . 1 . .
H H2 0.1435 0.9495 0.0718 0.084 Uiso calc R 1 . .
C C3 0.0896(3) 0.8205(3) -0.01092(16) 0.0908(9) Uani d . 1 . .
H H3 0.0530 0.8666 -0.0559 0.109 Uiso calc R 1 . .
C C4 0.0904(3) 0.7056(3) -0.02042(18) 0.0919(9) Uani d . 1 . .
H H4 0.0546 0.6731 -0.0719 0.110 Uiso calc R 1 . .
C C5 0.1431(3) 0.6373(2) 0.04474(18) 0.0800(7) Uani d . 1 . .
H H5 0.1438 0.5584 0.0373 0.096 Uiso calc R 1 . .
C C6 0.1956(2) 0.68386(18) 0.12180(14) 0.0579(5) Uani d . 1 . .
H H6 0.2307 0.6365 0.1664 0.070 Uiso calc R 1 . .
C C7 -0.01977(19) 0.94843(16) 0.27965(11) 0.0458(4) Uani d . 1 . .
H H7 0.0252 1.0101 0.2449 0.055 Uiso calc R 1 . .
C C8 -0.0737(2) 1.00139(17) 0.36414(12) 0.0535(5) Uani d . 1 . .
H H8A -0.1183 0.9425 0.4006 0.064 Uiso calc R 1 . .
H H8B 0.0154 1.0342 0.3947 0.064 Uiso calc R 1 . .
C C9 -0.1949(3) 1.09394(19) 0.34699(16) 0.0680(6) Uani d . 1 . .
H H9A -0.2317 1.1236 0.4018 0.082 Uiso calc R 1 . .
H H9B -0.1467 1.1565 0.3157 0.082 Uiso calc R 1 . .
C C10 -0.3316(2) 1.0492(2) 0.29526(14) 0.0630(6) Uani d . 1 . .
H H10A -0.4030 1.1116 0.2825 0.076 Uiso calc R 1 . .
H H10B -0.3871 0.9929 0.3293 0.076 Uiso calc R 1 . .
C C11 -0.2801(3) 0.9953(2) 0.21182(14) 0.0703(6) Uani d . 1 . .
H H11A -0.2348 1.0533 0.1749 0.084 Uiso calc R 1 . .
H H11B -0.3702 0.9632 0.1818 0.084 Uiso calc R 1 . .
C C12 -0.1603(2) 0.9014(2) 0.22887(14) 0.0613(6) Uani d . 1 . .
H H12A -0.1255 0.8701 0.1742 0.074 Uiso calc R 1 . .
H H12B -0.2084 0.8401 0.2615 0.074 Uiso calc R 1 . .
C C13 0.0697(2) 0.75885(17) 0.34458(13) 0.0545(5) Uani d . 1 . .
H H13A 0.1140 0.6935 0.3149 0.065 Uiso calc R 1 . .
H H13B -0.0428 0.7487 0.3456 0.065 Uiso calc R 1 . .
C C14 0.1314(3) 0.7611(2) 0.43649(16) 0.0804(7) Uani d . 1 . .
H H14A 0.2445 0.7669 0.4357 0.097 Uiso calc R 1 . .
H H14B 0.0914 0.8284 0.4655 0.097 Uiso calc R 1 . .
C C15 0.0861(4) 0.6566(2) 0.48662(18) 0.0980(9) Uani d . 1 . .
H H15A -0.0250 0.6564 0.4950 0.147 Uiso calc R 1 . .
H H15B 0.1385 0.6571 0.5419 0.147 Uiso calc R 1 . .
H H15C 0.1157 0.5894 0.4551 0.147 Uiso calc R 1 . .

loop_
_atom_site_aniso_label
_atom_site_aniso_U_11
_atom_site_aniso_U_22
_atom_site_aniso_U_33
_atom_site_aniso_U_12
_atom_site_aniso_U_13
_atom_site_aniso_U_23
S1 0.0365(3) 0.0626(3) 0.0673(4) -0.0039(2) 0.0035(2) -0.0127(3)
O1 0.0456(8) 0.1083(13) 0.0789(11) 0.0169(8) -0.0108(7) -0.0136(9)
O2 0.0622(9) 0.0621(10) 0.1173(13) -0.0246(7) 0.0279(9) -0.0219(9)
N1 0.0423(8) 0.0550(9) 0.0477(9) 0.0016(7) 0.0022(7) -0.0050(7)
C1 0.0392(9) 0.0537(11) 0.0514(11) 0.0011(8) 0.0112(8) 0.0023(9)
C2 0.0690(15) 0.0709(15) 0.0711(16) 0.0122(11) 0.0181(12) 0.0127(12)
C3 0.0806(18) 0.140(3) 0.0521(15) 0.0295(18) 0.0081(12) 0.0178(16)
C4 0.0700(16) 0.142(3) 0.0642(17) 0.0134(18) 0.0044(13) -0.0290(18)
C5 0.0737(17) 0.0819(17) 0.0847(19) -0.0037(13) 0.0127(14) -0.0285(15)
C6 0.0567(12) 0.0565(12) 0.0607(13) 0.0038(9) 0.0086(10) -0.0045(10)
C7 0.0402(9) 0.0529(11) 0.0444(10) -0.0004(8) 0.0011(7) -0.0036(8)
C8 0.0516(11) 0.0602(12) 0.0485(11) 0.0030(9) -0.0064(8) -0.0130(9)
C9 0.0713(15) 0.0626(13) 0.0702(14) 0.0163(11) 0.0034(11) -0.0114(11)
C10 0.0527(12) 0.0780(14) 0.0584(13) 0.0185(10) 0.0022(10) 0.0054(11)
C11 0.0524(12) 0.1059(19) 0.0525(12) 0.0112(12) -0.0068(10) 0.0014(12)
C12 0.0464(11) 0.0857(15) 0.0518(12) 0.0056(10) -0.0062(9) -0.0209(11)
C13 0.0507(11) 0.0565(12) 0.0564(12) 0.0007(9) -0.0040(9) -0.0079(9)
C14 0.0900(18) 0.0855(17) 0.0652(15) 0.0007(14) -0.0233(13) 0.0073(13)
C15 0.119(2) 0.095(2) 0.0801(18) 0.0125(17) 0.0040(17) 0.0243(15)

loop_
_atom_type_symbol
_atom_type_description
_atom_type_scat_dispersion_real
_atom_type_scat_dispersion_imag
_atom_type_scat_source
C C 0.0033 0.0016 'International Tables Vol C Tables 4.2.6.8 and 6.1.1.4'
H H 0.0000 0.0000 'International Tables Vol C Tables 4.2.6.8 and 6.1.1.4'
N N 0.0061 0.0033 'International Tables Vol C Tables 4.2.6.8 and 6.1.1.4'
O O 0.0106 0.0060 'International Tables Vol C Tables 4.2.6.8 and 6.1.1.4'
S S 0.1246 0.1234 'International Tables Vol C Tables 4.2.6.8 and 6.1.1.4'

loop_
_geom_angle_atom_site_label_1
_geom_angle_atom_site_label_2
_geom_angle_atom_site_label_3
_geom_angle_site_symmetry_1
_geom_angle_site_symmetry_3
_geom_angle
_geom_angle_publ_flag
O1 S1 O2 . . 120.22(11) ?
O1 S1 N1 . . 107.15(9) ?
O2 S1 N1 . . 107.79(9) ?
O1 S1 C1 . . 107.16(9) ?
O2 S1 C1 . . 106.21(10) ?
N1 S1 C1 . . 107.79(8) ?
C13 N1 C7 . . 119.02(15) ?
C13 N1 S1 . . 118.51(13) ?
C7 N1 S1 . . 118.92(12) ?
C6 C1 C2 . . 119.5(2) ?
C6 C1 S1 . . 120.41(15) ?
C2 C1 S1 . . 120.04(17) ?
C1 C2 C3 . . 119.4(2) ?
C1 C2 H2 . . 120.3 ?
C3 C2 H2 . . 120.3 ?
C4 C3 C2 . . 120.5(3) ?
C4 C3 H3 . . 119.8 ?
C2 C3 H3 . . 119.8 ?
C3 C4 C5 . . 120.4(3) ?
C3 C4 H4 . . 119.8 ?
C5 C4 H4 . . 119.8 ?
C4 C5 C6 . . 120.7(3) ?
C4 C5 H5 . . 119.7 ?
C6 C5 H5 . . 119.7 ?
C5 C6 C1 . . 119.6(2) ?
C5 C6 H6 . . 120.2 ?
C1 C6 H6 . . 120.2 ?
N1 C7 C8 . . 111.13(14) ?
N1 C7 C12 . . 113.91(15) ?
C8 C7 C12 . . 110.00(15) ?
N1 C7 H7 . . 107.2 ?
C8 C7 H7 . . 107.2 ?
C12 C7 H7 . . 107.2 ?
C9 C8 C7 . . 110.68(16) ?
C9 C8 H8A . . 109.5 ?
C7 C8 H8A . . 109.5 ?
C9 C8 H8B . . 109.5 ?
C7 C8 H8B . . 109.5 ?
H8A C8 H8B . . 108.1 ?
C10 C9 C8 . . 111.73(18) ?
C10 C9 H9A . . 109.3 ?
C8 C9 H9A . . 109.3 ?
C10 C9 H9B . . 109.3 ?
C8 C9 H9B . . 109.3 ?
H9A C9 H9B . . 107.9 ?
C9 C10 C11 . . 111.57(18) ?
C9 C10 H10A . . 109.3 ?
C11 C10 H10A . . 109.3 ?
C9 C10 H10B . . 109.3 ?
C11 C10 H10B . . 109.3 ?
H10A C10 H10B . . 108.0 ?
C10 C11 C12 . . 110.90(17) ?
C10 C11 H11A . . 109.5 ?
C12 C11 H11A . . 109.5 ?
C10 C11 H11B . . 109.5 ?
C12 C11 H11B . . 109.5 ?
H11A C11 H11B . . 108.0 ?
C11 C12 C7 . . 110.64(17) ?
C11 C12 H12A . . 109.5 ?
C7 C12 H12A . . 109.5 ?
C11 C12 H12B . . 109.5 ?
C7 C12 H12B . . 109.5 ?
H12A C12 H12B . . 108.1 ?
N1 C13 C14 . . 113.53(17) ?
N1 C13 H13A . . 108.9 ?
C14 C13 H13A . . 108.9 ?
N1 C13 H13B . . 108.9 ?
C14 C13 H13B . . 108.9 ?
H13A C13 H13B . . 107.7 ?
C15 C14 C13 . . 112.4(2) ?
C15 C14 H14A . . 109.1 ?
C13 C14 H14A . . 109.1 ?
C15 C14 H14B . . 109.1 ?
C13 C14 H14B . . 109.1 ?
H14A C14 H14B . . 107.8 ?
C14 C15 H15A . . 109.5 ?
C14 C15 H15B . . 109.5 ?
H15A C15 H15B . . 109.5 ?
C14 C15 H15C . . 109.5 ?
H15A C15 H15C . . 109.5 ?
H15B C15 H15C . . 109.5 ?

loop_
_geom_bond_atom_site_label_1
_geom_bond_atom_site_label_2
_geom_bond_site_symmetry_2
_geom_bond_distance
_geom_bond_publ_flag
S1 O1 . 1.4274(16) ?
S1 O2 . 1.4308(16) ?
S1 N1 . 1.6187(15) ?
S1 C1 . 1.7658(19) ?
N1 C13 . 1.474(2) ?
N1 C7 . 1.481(2) ?
C1 C6 . 1.380(3) ?
C1 C2 . 1.384(3) ?
C2 C3 . 1.390(4) ?
C2 H2 . 0.9300 ?
C3 C4 . 1.351(4) ?
C3 H3 . 0.9300 ?
C4 C5 . 1.357(4) ?
C4 H4 . 0.9300 ?
C5 C6 . 1.379(3) ?
C5 H5 . 0.9300 ?
C6 H6 . 0.9300 ?
C7 C8 . 1.520(2) ?
C7 C12 . 1.530(2) ?
C7 H7 . 0.9800 ?
C8 C9 . 1.520(3) ?
C8 H8A . 0.9700 ?
C8 H8B . 0.9700 ?
C9 C10 . 1.502(3) ?
C9 H9A . 0.9700 ?
C9 H9B . 0.9700 ?
C10 C11 . 1.504(3) ?
C10 H10A . 0.9700 ?
C10 H10B . 0.9700 ?
C11 C12 . 1.522(3) ?
C11 H11A . 0.9700 ?
C11 H11B . 0.9700 ?
C12 H12A . 0.9700 ?
C12 H12B . 0.9700 ?
C13 C14 . 1.509(3) ?
C13 H13A . 0.9700 ?
C13 H13B . 0.9700 ?
C14 C15 . 1.499(3) ?
C14 H14A . 0.9700 ?
C14 H14B . 0.9700 ?
C15 H15A . 0.9600 ?
C15 H15B . 0.9600 ?
C15 H15C . 0.9600 ?

loop_
_geom_torsion_atom_site_label_1
_geom_torsion_atom_site_label_2
_geom_torsion_atom_site_label_3
_geom_torsion_atom_site_label_4
_geom_torsion_site_symmetry_1
_geom_torsion_site_symmetry_2
_geom_torsion_site_symmetry_3
_geom_torsion_site_symmetry_4
_geom_torsion
_geom_torsion_publ_flag
O1 S1 N1 C13 . . . . -31.31(16) ?
O2 S1 N1 C13 . . . . -162.01(14) ?
C1 S1 N1 C13 . . . . 83.73(14) ?
O1 S1 N1 C7 . . . . 170.12(13) ?
O2 S1 N1 C7 . . . . 39.42(16) ?
C1 S1 N1 C7 . . . . -74.84(15) ?
O1 S1 C1 C6 . . . . 30.33(18) ?
O2 S1 C1 C6 . . . . 160.00(15) ?
N1 S1 C1 C6 . . . . -84.70(16) ?
O1 S1 C1 C2 . . . . -152.24(16) ?
O2 S1 C1 C2 . . . . -22.57(18) ?
N1 S1 C1 C2 . . . . 92.73(17) ?
C6 C1 C2 C3 . . . . 0.5(3) ?
S1 C1 C2 C3 . . . . -176.93(17) ?
C1 C2 C3 C4 . . . . -0.6(4) ?
C2 C3 C4 C5 . . . . 0.1(4) ?
C3 C4 C5 C6 . . . . 0.5(4) ?
C4 C5 C6 C1 . . . . -0.6(3) ?
C2 C1 C6 C5 . . . . 0.1(3) ?
S1 C1 C6 C5 . . . . 177.52(16) ?
C13 N1 C7 C8 . . . . 64.7(2) ?
S1 N1 C7 C8 . . . . -136.84(14) ?
C13 N1 C7 C12 . . . . -60.2(2) ?
S1 N1 C7 C12 . . . . 98.24(17) ?
N1 C7 C8 C9 . . . . 176.37(16) ?
C12 C7 C8 C9 . . . . -56.5(2) ?
C7 C8 C9 C10 . . . . 55.9(2) ?
C8 C9 C10 C11 . . . . -55.4(3) ?
C9 C10 C11 C12 . . . . 55.7(3) ?
C10 C11 C12 C7 . . . . -56.7(3) ?
N1 C7 C12 C11 . . . . -177.24(17) ?
C8 C7 C12 C11 . . . . 57.2(2) ?
C7 N1 C13 C14 . . . . -103.9(2) ?
S1 N1 C13 C14 . . . . 97.55(19) ?
N1 C13 C14 C15 . . . . 177.0(2) ?

loop_
_cod_related_entry_id
_cod_related_entry_database
_cod_related_entry_code
1 ChemSpider 24743802
